data_7200236
loop_
_publ_author_name
'Du, Miao'
'Jiang, Xiu-Juan'
'Tan, Xue'
'Zhang, Zhi-Hui'
'Cai, Hua'

_publ_section_title
;
 Co-crystallization of a versatile building block 4-amino-
 3,5-bis(4-pyridyl)-1,2,4-triazole with R-isophthalic acids (R = --H,
 --NH2, --SO3H, and --COOH): polymorphism and substituent effect on
 structural diversity
;
_journal_issue 3
_journal_name_full CrystEngComm
_journal_page_first 454
_journal_paper_doi 10.1039/b811132d
_journal_volume 11
_journal_year 2009
_chemical_formula_sum 'C20 H20 N6 O9 S'
_chemical_formula_weight 520.49
_chemical_name_systematic
;
?
;
_space_group_IT_number 14
_symmetry_cell_setting monoclinic
_symmetry_space_group_name_Hall '-P 2ybc'
_symmetry_space_group_name_H-M 'P 1 21/c 1'
_atom_sites_solution_hydrogens geom
_atom_sites_solution_primary direct
_atom_sites_solution_secondary difmap
_audit_creation_method SHELXL-97
_cell_angle_alpha 90.00
_cell_angle_beta 98.1160(10)
_cell_angle_gamma 90.00
_cell_formula_units_Z 4
_cell_length_a 7.1997(8)
_cell_length_b 21.912(2)
_cell_length_c 14.1960(15)
_cell_measurement_reflns_used 3017
_cell_measurement_temperature 294(2)
_cell_measurement_theta_max 23.27
_cell_measurement_theta_min 2.36
_cell_volume 2217.1(4)
_computing_cell_refinement 'Bruker APEX II'
_computing_data_collection 'Bruker APEX II'
_computing_data_reduction 'Bruker SAINT'
_computing_molecular_graphics 'Bruker SHELXTL'
_computing_publication_material 'Bruker SHELXTL'
_computing_structure_refinement 'SHELXL-97 (Sheldrick, 1997)'
_computing_structure_solution 'SHELXS-97 (Sheldrick, 1990)'
_diffrn_ambient_temperature 294(2)
_diffrn_measured_fraction_theta_full 0.997
_diffrn_measured_fraction_theta_max 0.997
_diffrn_measurement_device_type 'APEX II CCD area detector'
_diffrn_measurement_method 'phi and omega scans'
_diffrn_radiation_monochromator graphite
_diffrn_radiation_source 'fine-focus sealed tube'
_diffrn_radiation_type MoK\a
_diffrn_radiation_wavelength 0.71073
_diffrn_reflns_av_R_equivalents 0.0366
_diffrn_reflns_av_sigmaI/netI 0.0394
_diffrn_reflns_limit_h_max 7
_diffrn_reflns_limit_h_min -8
_diffrn_reflns_limit_k_max 26
_diffrn_reflns_limit_k_min -21
_diffrn_reflns_limit_l_max 16
_diffrn_reflns_limit_l_min -16
_diffrn_reflns_number 12004
_diffrn_reflns_theta_full 25.01
_diffrn_reflns_theta_max 25.01
_diffrn_reflns_theta_min 1.72
_exptl_absorpt_coefficient_mu 0.214
_exptl_absorpt_correction_T_max 0.9564
_exptl_absorpt_correction_T_min 0.9122
_exptl_absorpt_correction_type multi-scan
_exptl_absorpt_process_details SADABS
_exptl_crystal_colour Colorless
_exptl_crystal_density_diffrn 1.559
_exptl_crystal_density_meas ?
_exptl_crystal_density_method 'not measured'
_exptl_crystal_description Needle
_exptl_crystal_F_000 1080
_exptl_crystal_size_max 0.25
_exptl_crystal_size_mid 0.21
_exptl_crystal_size_min 0.18
_refine_diff_density_max 0.472
_refine_diff_density_min -0.491
_refine_diff_density_rms 0.049
_refine_ls_extinction_method none
_refine_ls_goodness_of_fit_ref 1.067
_refine_ls_hydrogen_treatment constr
_refine_ls_matrix_type full
_refine_ls_number_parameters 343
_refine_ls_number_reflns 3903
_refine_ls_number_restraints 48
_refine_ls_restrained_S_all 1.146
_refine_ls_R_factor_all 0.0649
_refine_ls_R_factor_gt 0.0457
_refine_ls_shift/su_max 0.000
_refine_ls_shift/su_mean 0.000
_refine_ls_structure_factor_coef Fsqd
_refine_ls_weighting_details 'calc w=1/[\s^2^(Fo^2^)+(0.0555P)^2^+1.1982P] where P=(Fo^2^+2Fc^2^)/3'
_refine_ls_weighting_scheme calc
_refine_ls_wR_factor_gt 0.1171
_refine_ls_wR_factor_ref 0.1264
_reflns_number_gt 2902
_reflns_number_total 3903
_reflns_threshold_expression >2sigma(I)
_cod_data_source_file b811132d.txt
_cod_data_source_block 4
_cod_depositor_comments
;
The following automatic conversions were performed:
'_symmetry_cell_setting' value 'Monoclinic' changed to 'monoclinic'
according to '/home/saulius/struct/CIF-dictionaries/cif_core.dic'
dictionary named 'cif_core.dic' version 2.4.1 from
2010-06-29.

'_exptl_absorpt_correction_type' value 'MULTI-SCAN' changed
to 'multi-scan' according to
'/home/saulius/struct/CIF-dictionaries/cif_core.dic' dictionary named
'cif_core.dic' version 2.4.1 from 2010-06-29.

Automatic conversion script
Id: cif_fix_enum 1527 2010-12-29 10:47:43Z saulius 

The following automatic conversions were performed:

'_exptl_crystal_density_meas' value 'NONE' was changed to '?' - the
value is perceived as not measured.

Automatic conversion script
Id: cif_fix_values 3008 2015-01-20 13:52:24Z robertas 
;
_cod_original_sg_symbol_H-M P2(1)/c
_cod_database_code 7200236

loop_
_symmetry_equiv_pos_as_xyz
'x, y, z'
'-x, y+1/2, -z+1/2'
'-x, -y, -z'
'x, -y-1/2, z-1/2'

loop_
_atom_site_label
_atom_site_type_symbol
_atom_site_fract_x
_atom_site_fract_y
_atom_site_fract_z
_atom_site_U_iso_or_equiv
_atom_site_adp_type
_atom_site_occupancy
_atom_site_symmetry_multiplicity
_atom_site_calc_flag
_atom_site_refinement_flags
_atom_site_disorder_assembly
_atom_site_disorder_group
S1 S 0.26734(11) 0.59226(3) 0.66802(5) 0.0432(2) Uani 1 1 d D . .
O1 O 0.2273(4) 0.85601(9) 0.47864(14) 0.0654(7) Uani 1 1 d . . .
H1 H 0.2371 0.8918 0.4956 0.098 Uiso 1 1 calc R . .
O2 O 0.3286(4) 0.83817(10) 0.63067(15) 0.0710(7) Uani 1 1 d . . .
O3 O -0.0097(4) 0.70341(10) 0.26100(14) 0.0706(8) Uani 1 1 d . A .
H3' H -0.0674 0.6916 0.2103 0.106 Uiso 1 1 calc R . .
O4 O -0.0355(4) 0.60658(9) 0.30104(15) 0.0630(7) Uani 1 1 d . A .
O5 O 0.1257(5) 0.54427(12) 0.63972(19) 0.0547(8) Uani 0.803(4) 1 d PDU A 1
O6 O 0.4522(4) 0.56872(13) 0.6650(2) 0.0571(8) Uani 0.803(4) 1 d PDU A 1
O7 O 0.2450(4) 0.62162(14) 0.75732(19) 0.0455(7) Uani 0.803(4) 1 d PDU A 1
O5' O 0.2495(18) 0.5369(4) 0.6269(7) 0.0547(8) Uani 0.197(4) 1 d PDU A 2
O6' O 0.4761(12) 0.6075(6) 0.7005(8) 0.065(4) Uani 0.197(4) 1 d PDU A 2
O7' O 0.1810(17) 0.6109(6) 0.7484(8) 0.0455(7) Uani 0.197(4) 1 d PDU A 2
N1 N 0.4482(4) 0.44025(11) 0.62474(18) 0.0543(7) Uani 1 1 d . . .
H1A H 0.4725 0.4766 0.6457 0.065 Uiso 1 1 calc R . .
N2 N 0.2318(3) 0.25811(10) 0.43022(15) 0.0395(6) Uani 1 1 d . . .
N3 N 0.2014(3) 0.19699(10) 0.41420(15) 0.0408(6) Uani 1 1 d . . .
N4 N 0.3480(3) 0.20814(9) 0.55850(14) 0.0328(5) Uani 1 1 d . . .
N5 N 0.4457(3) 0.19784(10) 0.65066(15) 0.0436(6) Uani 1 1 d . . .
H5A H 0.3626 0.1810 0.6848 0.052 Uiso 1 1 d R . .
H5B H 0.5385 0.1721 0.6409 0.052 Uiso 1 1 d R . .
N6 N 0.2493(4) -0.02671(11) 0.49903(17) 0.0507(7) Uani 1 1 d . . .
C1 C 0.3710(4) 0.32467(12) 0.55850(18) 0.0336(6) Uani 1 1 d . . .
C2 C 0.3184(4) 0.37537(12) 0.5020(2) 0.0434(7) Uani 1 1 d . . .
H2 H 0.2578 0.3702 0.4403 0.052 Uiso 1 1 calc R . .
C3 C 0.3558(5) 0.43267(14) 0.5372(2) 0.0527(8) Uani 1 1 d . . .
H3 H 0.3168 0.4665 0.5001 0.063 Uiso 1 1 calc R . .
C4 C 0.5039(5) 0.39298(13) 0.6805(2) 0.0521(8) Uani 1 1 d . . .
H4 H 0.5697 0.3997 0.7408 0.062 Uiso 1 1 calc R . .
C5 C 0.4651(4) 0.33435(13) 0.64981(19) 0.0432(7) Uani 1 1 d . . .
H5 H 0.5013 0.3015 0.6896 0.052 Uiso 1 1 calc R . .
C6 C 0.3209(4) 0.26437(11) 0.51714(17) 0.0326(6) Uani 1 1 d . . .
C7 C 0.2714(4) 0.16721(12) 0.49177(17) 0.0349(6) Uani 1 1 d . . .
C8 C 0.2663(4) 0.09998(12) 0.49852(18) 0.0371(6) Uani 1 1 d . . .
C9 C 0.2472(5) 0.06713(13) 0.4147(2) 0.0513(8) Uani 1 1 d . . .
H9 H 0.2400 0.0872 0.3565 0.062 Uiso 1 1 calc R . .
C10 C 0.2391(5) 0.00458(14) 0.4181(2) 0.0549(9) Uani 1 1 d . . .
H10 H 0.2259 -0.0170 0.3611 0.066 Uiso 1 1 calc R . .
C11 C 0.2641(5) 0.00509(14) 0.5793(2) 0.0562(9) Uani 1 1 d . . .
H11 H 0.2680 -0.0162 0.6363 0.067 Uiso 1 1 calc R . .
C12 C 0.2741(5) 0.06810(13) 0.5829(2) 0.0499(8) Uani 1 1 d . . .
H12 H 0.2857 0.0885 0.6409 0.060 Uiso 1 1 calc R . .
C13 C 0.2659(4) 0.82054(12) 0.55255(19) 0.0409(7) Uani 1 1 d . . .
C14 C 0.2253(4) 0.75484(11) 0.52969(17) 0.0336(6) Uani 1 1 d . A .
C15 C 0.1463(4) 0.73767(12) 0.43841(18) 0.0350(6) Uani 1 1 d . . .
H15 H 0.1208 0.7671 0.3912 0.042 Uiso 1 1 calc R . .
C16 C 0.1056(4) 0.67694(11) 0.41746(17) 0.0340(6) Uani 1 1 d . A .
C17 C 0.1437(4) 0.63297(12) 0.48786(17) 0.0353(6) Uani 1 1 d . . .
H17 H 0.1167 0.5922 0.4739 0.042 Uiso 1 1 calc R A .
C18 C 0.2219(4) 0.64985(11) 0.57905(17) 0.0331(6) Uani 1 1 d . A .
C19 C 0.2631(4) 0.71063(12) 0.60028(18) 0.0354(6) Uani 1 1 d . . .
H19 H 0.3157 0.7218 0.6615 0.042 Uiso 1 1 calc R A .
C20 C 0.0147(4) 0.65775(13) 0.32099(18) 0.0398(7) Uani 1 1 d . . .
O8 O 0.2121(4) 0.49402(14) 0.3114(2) 0.1011(10) Uani 1 1 d . . .
H8A H 0.0998 0.4881 0.3214 0.152 Uiso 1 1 d R . .
H8B H 0.2862 0.4637 0.3186 0.152 Uiso 1 1 d R . .
O9 O 0.1464(4) 0.15787(11) 0.75819(18) 0.0740(7) Uani 1 1 d . . .
H9A H 0.1586 0.1824 0.8051 0.111 Uiso 1 1 d R . .
H9B H 0.0366 0.1447 0.7388 0.111 Uiso 1 1 d R . .

loop_
_atom_site_aniso_label
_atom_site_aniso_U_11
_atom_site_aniso_U_22
_atom_site_aniso_U_33
_atom_site_aniso_U_23
_atom_site_aniso_U_13
_atom_site_aniso_U_12
S1 0.0544(5) 0.0354(4) 0.0388(4) 0.0077(3) 0.0035(3) 0.0063(3)
O1 0.121(2) 0.0269(11) 0.0440(12) 0.0013(9) -0.0046(12) -0.0038(12)
O2 0.119(2) 0.0421(12) 0.0448(12) -0.0055(10) -0.0150(13) -0.0174(13)
O3 0.120(2) 0.0438(12) 0.0378(11) 0.0039(10) -0.0248(12) -0.0136(13)
O4 0.0951(19) 0.0371(12) 0.0489(12) -0.0047(9) -0.0174(12) -0.0062(12)
O5 0.0607(14) 0.0452(11) 0.0574(12) 0.0028(9) 0.0056(11) -0.0126(11)
O6 0.0554(15) 0.0484(14) 0.0675(15) 0.0089(12) 0.0085(12) 0.0137(12)
O7 0.0507(14) 0.0449(12) 0.0394(10) 0.0033(9) 0.0012(10) -0.0067(11)
O5' 0.0607(14) 0.0452(11) 0.0574(12) 0.0028(9) 0.0056(11) -0.0126(11)
O6' 0.066(4) 0.063(4) 0.064(4) 0.001(2) 0.005(2) 0.001(2)
O7' 0.0507(14) 0.0449(12) 0.0394(10) 0.0033(9) 0.0012(10) -0.0067(11)
N1 0.078(2) 0.0357(14) 0.0477(15) -0.0015(11) 0.0043(13) -0.0106(13)
N2 0.0495(15) 0.0305(12) 0.0365(12) 0.0018(10) -0.0009(11) 0.0007(10)
N3 0.0543(15) 0.0313(12) 0.0338(12) -0.0001(10) -0.0045(10) 0.0032(11)
N4 0.0370(13) 0.0297(11) 0.0298(11) 0.0023(9) -0.0021(9) 0.0001(9)
N5 0.0543(15) 0.0382(13) 0.0342(12) 0.0068(10) -0.0081(11) -0.0021(11)
N6 0.0645(18) 0.0314(13) 0.0533(15) 0.0000(11) -0.0012(13) 0.0018(12)
C1 0.0309(15) 0.0337(14) 0.0364(14) 0.0011(11) 0.0057(11) -0.0008(11)
C2 0.0518(18) 0.0367(16) 0.0397(15) 0.0031(12) 0.0000(13) -0.0055(13)
C3 0.071(2) 0.0368(16) 0.0481(17) 0.0085(14) 0.0016(16) -0.0029(15)
C4 0.068(2) 0.0426(17) 0.0422(16) -0.0017(14) -0.0038(15) -0.0063(15)
C5 0.0528(19) 0.0361(16) 0.0387(15) 0.0019(12) -0.0010(13) -0.0018(13)
C6 0.0331(15) 0.0324(14) 0.0320(13) 0.0034(11) 0.0030(11) 0.0017(11)
C7 0.0395(16) 0.0318(14) 0.0325(13) -0.0013(11) 0.0018(11) 0.0006(12)
C8 0.0413(16) 0.0291(14) 0.0387(14) -0.0006(11) -0.0016(12) 0.0006(11)
C9 0.075(2) 0.0374(16) 0.0401(16) 0.0018(13) 0.0019(15) 0.0032(15)
C10 0.076(2) 0.0381(17) 0.0475(17) -0.0096(14) -0.0008(16) 0.0014(16)
C11 0.079(3) 0.0373(16) 0.0493(18) 0.0077(14) -0.0009(16) -0.0011(16)
C12 0.077(2) 0.0328(15) 0.0378(15) -0.0005(12) 0.0016(15) -0.0006(15)
C13 0.0486(18) 0.0342(15) 0.0395(15) 0.0004(12) 0.0045(13) -0.0025(13)
C14 0.0366(15) 0.0295(13) 0.0342(13) -0.0002(11) 0.0032(11) -0.0011(11)
C15 0.0402(16) 0.0304(14) 0.0331(13) 0.0032(11) 0.0012(11) 0.0014(11)
C16 0.0360(15) 0.0331(14) 0.0314(13) -0.0010(11) -0.0004(11) 0.0003(11)
C17 0.0379(16) 0.0295(13) 0.0370(14) -0.0018(11) 0.0003(12) 0.0012(11)
C18 0.0322(15) 0.0328(14) 0.0340(13) 0.0014(11) 0.0035(11) 0.0023(11)
C19 0.0381(16) 0.0359(14) 0.0308(13) -0.0017(11) 0.0000(11) -0.0004(12)
C20 0.0461(17) 0.0368(15) 0.0349(14) 0.0000(12) 0.0003(12) 0.0043(13)
O8 0.084(2) 0.090(2) 0.124(2) 0.0000(19) -0.0007(18) -0.0165(17)
O9 0.0725(17) 0.0727(16) 0.0806(17) -0.0289(14) 0.0243(13) -0.0068(13)

loop_
_atom_type_symbol
_atom_type_description
_atom_type_scat_dispersion_real
_atom_type_scat_dispersion_imag
_atom_type_scat_source
C C 0.0033 0.0016 'International Tables Vol C Tables 4.2.6.8 and 6.1.1.4'
H H 0.0000 0.0000 'International Tables Vol C Tables 4.2.6.8 and 6.1.1.4'
N N 0.0061 0.0033 'International Tables Vol C Tables 4.2.6.8 and 6.1.1.4'
O O 0.0106 0.0060 'International Tables Vol C Tables 4.2.6.8 and 6.1.1.4'
S S 0.1246 0.1234 'International Tables Vol C Tables 4.2.6.8 and 6.1.1.4'

loop_
_geom_angle_atom_site_label_1
_geom_angle_atom_site_label_2
_geom_angle_atom_site_label_3
_geom_angle
_geom_angle_site_symmetry_1
_geom_angle_site_symmetry_3
_geom_angle_publ_flag
O5' S1 O7' 125.2(7) . . ?
O5' S1 O6 72.2(5) . . ?
O7' S1 O6 129.4(6) . . ?
O5' S1 O7 139.8(5) . . ?
O6 S1 O7 113.84(17) . . ?
O7' S1 O5 93.4(5) . . ?
O6 S1 O5 110.05(17) . . ?
O7 S1 O5 113.26(16) . . ?
O5' S1 O6' 110.7(6) . . ?
O7' S1 O6' 102.3(6) . . ?
O7 S1 O6' 82.3(5) . . ?
O5 S1 O6' 146.9(5) . . ?
O5' S1 C18 109.5(5) . . ?
O7' S1 C18 107.8(6) . . ?
O6 S1 C18 108.15(14) . . ?
O7 S1 C18 105.86(15) . . ?
O5 S1 C18 105.08(14) . . ?
O6' S1 C18 97.6(5) . . ?
C13 O1 H1 109.5 . . ?
C20 O3 H3' 109.5 . . ?
C4 N1 C3 121.7(3) . . ?
C4 N1 H1A 119.1 . . ?
C3 N1 H1A 119.1 . . ?
C6 N2 N3 107.6(2) . . ?
C7 N3 N2 108.2(2) . . ?
C7 N4 C6 106.0(2) . . ?
C7 N4 N5 129.6(2) . . ?
C6 N4 N5 124.3(2) . . ?
N4 N5 H5A 106.4 . . ?
N4 N5 H5B 104.0 . . ?
H5A N5 H5B 112.9 . . ?
C11 N6 C10 117.3(3) . . ?
C2 C1 C5 118.2(2) . . ?
C2 C1 C6 117.2(2) . . ?
C5 C1 C6 124.7(2) . . ?
C3 C2 C1 120.1(3) . . ?
C3 C2 H2 120.0 . . ?
C1 C2 H2 120.0 . . ?
N1 C3 C2 120.1(3) . . ?
N1 C3 H3 119.9 . . ?
C2 C3 H3 119.9 . . ?
N1 C4 C5 120.6(3) . . ?
N1 C4 H4 119.7 . . ?
C5 C4 H4 119.7 . . ?
C4 C5 C1 119.3(3) . . ?
C4 C5 H5 120.4 . . ?
C1 C5 H5 120.4 . . ?
N2 C6 N4 109.3(2) . . ?
N2 C6 C1 121.9(2) . . ?
N4 C6 C1 128.8(2) . . ?
N3 C7 N4 108.9(2) . . ?
N3 C7 C8 122.5(2) . . ?
N4 C7 C8 128.5(2) . . ?
C9 C8 C12 118.1(3) . . ?
C9 C8 C7 117.7(2) . . ?
C12 C8 C7 124.2(2) . . ?
C10 C9 C8 119.3(3) . . ?
C10 C9 H9 120.3 . . ?
C8 C9 H9 120.3 . . ?
N6 C10 C9 123.1(3) . . ?
N6 C10 H10 118.4 . . ?
C9 C10 H10 118.4 . . ?
N6 C11 C12 123.6(3) . . ?
N6 C11 H11 118.2 . . ?
C12 C11 H11 118.2 . . ?
C8 C12 C11 118.5(3) . . ?
C8 C12 H12 120.7 . . ?
C11 C12 H12 120.7 . . ?
O2 C13 O1 124.1(3) . . ?
O2 C13 C14 123.1(2) . . ?
O1 C13 C14 112.7(2) . . ?
C15 C14 C19 119.7(2) . . ?
C15 C14 C13 120.3(2) . . ?
C19 C14 C13 120.1(2) . . ?
C16 C15 C14 120.4(2) . . ?
C16 C15 H15 119.8 . . ?
C14 C15 H15 119.8 . . ?
C15 C16 C17 119.9(2) . . ?
C15 C16 C20 121.3(2) . . ?
C17 C16 C20 118.8(2) . . ?
C16 C17 C18 120.0(2) . . ?
C16 C17 H17 120.0 . . ?
C18 C17 H17 120.0 . . ?
C17 C18 C19 120.3(2) . . ?
C17 C18 S1 118.8(2) . . ?
C19 C18 S1 120.87(19) . . ?
C18 C19 C14 119.8(2) . . ?
C18 C19 H19 120.1 . . ?
C14 C19 H19 120.1 . . ?
O4 C20 O3 123.5(2) . . ?
O4 C20 C16 123.9(2) . . ?
O3 C20 C16 112.5(2) . . ?
H8A O8 H8B 117.2 . . ?
H9A O9 H9B 117.2 . . ?

loop_
_geom_bond_atom_site_label_1
_geom_bond_atom_site_label_2
_geom_bond_distance
_geom_bond_site_symmetry_2
_geom_bond_publ_flag
S1 O5' 1.344(8) . ?
S1 O7' 1.433(9) . ?
S1 O6 1.434(3) . ?
S1 O7 1.451(3) . ?
S1 O5 1.480(3) . ?
S1 O6' 1.545(8) . ?
S1 C18 1.783(3) . ?
O1 C13 1.304(3) . ?
O1 H1 0.8200 . ?
O2 C13 1.201(3) . ?
O3 C20 1.310(3) . ?
O3 H3' 0.8200 . ?
O4 C20 1.200(3) . ?
N1 C4 1.330(4) . ?
N1 C3 1.334(4) . ?
N1 H1A 0.8600 . ?
N2 C6 1.315(3) . ?
N2 N3 1.371(3) . ?
N3 C7 1.317(3) . ?
N4 C7 1.363(3) . ?
N4 C6 1.367(3) . ?
N4 N5 1.413(3) . ?
N5 H5A 0.9000 . ?
N5 H5B 0.9001 . ?
N6 C11 1.327(4) . ?
N6 C10 1.331(4) . ?
C1 C2 1.391(4) . ?
C1 C5 1.391(4) . ?
C1 C6 1.470(4) . ?
C2 C3 1.364(4) . ?
C2 H2 0.9300 . ?
C3 H3 0.9300 . ?
C4 C5 1.372(4) . ?
C4 H4 0.9300 . ?
C5 H5 0.9300 . ?
C7 C8 1.477(4) . ?
C8 C9 1.381(4) . ?
C8 C12 1.381(4) . ?
C9 C10 1.373(4) . ?
C9 H9 0.9300 . ?
C10 H10 0.9300 . ?
C11 C12 1.383(4) . ?
C11 H11 0.9300 . ?
C12 H12 0.9300 . ?
C13 C14 1.496(4) . ?
C14 C15 1.391(3) . ?
C14 C19 1.393(4) . ?
C15 C16 1.386(4) . ?
C15 H15 0.9300 . ?
C16 C17 1.387(3) . ?
C16 C20 1.492(4) . ?
C17 C18 1.387(3) . ?
C17 H17 0.9300 . ?
C18 C19 1.388(4) . ?
C19 H19 0.9300 . ?
O8 H8A 0.8502 . ?
O8 H8B 0.8491 . ?
O9 H9A 0.8503 . ?
O9 H9B 0.8506 . ?

loop_
_geom_torsion_atom_site_label_1
_geom_torsion_atom_site_label_2
_geom_torsion_atom_site_label_3
_geom_torsion_atom_site_label_4
_geom_torsion
_geom_torsion_site_symmetry_1
_geom_torsion_site_symmetry_2
_geom_torsion_site_symmetry_3
_geom_torsion_site_symmetry_4
_geom_torsion_publ_flag
C6 N2 N3 C7 0.3(3) . . . . ?
C5 C1 C2 C3 -1.4(4) . . . . ?
C6 C1 C2 C3 178.1(3) . . . . ?
C4 N1 C3 C2 -1.0(5) . . . . ?
C1 C2 C3 N1 2.2(5) . . . . ?
C3 N1 C4 C5 -1.0(5) . . . . ?
N1 C4 C5 C1 1.7(5) . . . . ?
C2 C1 C5 C4 -0.6(4) . . . . ?
C6 C1 C5 C4 -179.9(3) . . . . ?
N3 N2 C6 N4 -0.4(3) . . . . ?
N3 N2 C6 C1 -178.3(2) . . . . ?
C7 N4 C6 N2 0.3(3) . . . . ?
N5 N4 C6 N2 177.5(2) . . . . ?
C7 N4 C6 C1 178.0(3) . . . . ?
N5 N4 C6 C1 -4.9(4) . . . . ?
C2 C1 C6 N2 0.7(4) . . . . ?
C5 C1 C6 N2 -179.9(3) . . . . ?
C2 C1 C6 N4 -176.7(3) . . . . ?
C5 C1 C6 N4 2.7(5) . . . . ?
N2 N3 C7 N4 -0.1(3) . . . . ?
N2 N3 C7 C8 -178.7(2) . . . . ?
C6 N4 C7 N3 -0.1(3) . . . . ?
N5 N4 C7 N3 -177.0(2) . . . . ?
C6 N4 C7 C8 178.4(3) . . . . ?
N5 N4 C7 C8 1.4(5) . . . . ?
N3 C7 C8 C9 22.1(4) . . . . ?
N4 C7 C8 C9 -156.1(3) . . . . ?
N3 C7 C8 C12 -156.0(3) . . . . ?
N4 C7 C8 C12 25.7(5) . . . . ?
C12 C8 C9 C10 -0.8(5) . . . . ?
C7 C8 C9 C10 -179.0(3) . . . . ?
C11 N6 C10 C9 1.4(5) . . . . ?
C8 C9 C10 N6 -0.2(5) . . . . ?
C10 N6 C11 C12 -1.7(5) . . . . ?
C9 C8 C12 C11 0.6(5) . . . . ?
C7 C8 C12 C11 178.7(3) . . . . ?
N6 C11 C12 C8 0.7(5) . . . . ?
O2 C13 C14 C15 177.7(3) . . . . ?
O1 C13 C14 C15 -2.8(4) . . . . ?
O2 C13 C14 C19 -1.1(5) . . . . ?
O1 C13 C14 C19 178.4(3) . . . . ?
C19 C14 C15 C16 -0.1(4) . . . . ?
C13 C14 C15 C16 -178.9(3) . . . . ?
C14 C15 C16 C17 0.0(4) . . . . ?
C14 C15 C16 C20 177.8(2) . . . . ?
C15 C16 C17 C18 0.2(4) . . . . ?
C20 C16 C17 C18 -177.7(2) . . . . ?
C16 C17 C18 C19 -0.2(4) . . . . ?
C16 C17 C18 S1 179.5(2) . . . . ?
O5' S1 C18 C17 11.8(6) . . . . ?
O7' S1 C18 C17 -127.4(6) . . . . ?
O6 S1 C18 C17 88.8(3) . . . . ?
O7 S1 C18 C17 -148.9(2) . . . . ?
O5 S1 C18 C17 -28.8(3) . . . . ?
O6' S1 C18 C17 127.0(5) . . . . ?
O5' S1 C18 C19 -168.5(6) . . . . ?
O7' S1 C18 C19 52.3(6) . . . . ?
O6 S1 C18 C19 -91.5(3) . . . . ?
O7 S1 C18 C19 30.9(3) . . . . ?
O5 S1 C18 C19 151.0(2) . . . . ?
O6' S1 C18 C19 -53.3(5) . . . . ?
C17 C18 C19 C14 0.1(4) . . . . ?
S1 C18 C19 C14 -179.6(2) . . . . ?
C15 C14 C19 C18 0.1(4) . . . . ?
C13 C14 C19 C18 178.8(3) . . . . ?
C15 C16 C20 O4 -174.5(3) . . . . ?
C17 C16 C20 O4 3.3(4) . . . . ?
C15 C16 C20 O3 3.5(4) . . . . ?
C17 C16 C20 O3 -178.7(3) . . . . ?
